data_2219288
loop_
_publ_author_name
'Nirmala, S.'
'Murugan, R.'
'Kamala, E. Theboral Sugi'
'Sudha, L.'
'Sriman Narayanan, S.'

_publ_section_title
1-[2-Oxo-1'-phenyl-2',3',5',6',7',7a'-hexahydroindoline-3-spiro-3'-1'<i>H</i>-pyrrolizin-2'-yl]-3-phenylprop-2-en-1-one
_journal_coeditor_code CI2643
_journal_issue 9
_journal_name_full 'Acta Crystallographica Section E'
_journal_page_first o1817
_journal_paper_doi 10.1107/S1600536808024781
_journal_volume 64
_journal_year 2008
_chemical_formula_iupac 'C29 H26 N2 O2'
_chemical_formula_moiety 'C29 H26 N2 O2'
_chemical_formula_sum 'C29 H26 N2 O2'
_chemical_formula_weight 434.52
_chemical_name_systematic
;
1-[2-Oxo-1'-phenyl-2',3',5',6',7',7a'-hexahydroindoline-3-spiro-
3'-1'<i>H</i>-pyrrolizin-2'-yl]-3-phenylprop-2-en-1-one
;
_space_group_IT_number 2
_symmetry_cell_setting triclinic
_symmetry_space_group_name_Hall '-P 1'
_symmetry_space_group_name_H-M 'P -1'
_atom_sites_solution_hydrogens geom
_atom_sites_solution_primary direct
_atom_sites_solution_secondary difmap
_audit_creation_method SHELXL-97
_cell_angle_alpha 95.6620(10)
_cell_angle_beta 105.0710(10)
_cell_angle_gamma 105.8150(10)
_cell_formula_units_Z 2
_cell_length_a 8.4210(2)
_cell_length_b 11.8895(3)
_cell_length_c 12.5121(3)
_cell_measurement_reflns_used 9449
_cell_measurement_temperature 293(2)
_cell_measurement_theta_max 30.08
_cell_measurement_theta_min 2.26
_cell_volume 1144.31(5)
_computing_cell_refinement 'APEX2 (Bruker, 2004) and SAINT (Bruker, 2004)'
_computing_data_collection 'APEX2 (Bruker, 2004)'
_computing_data_reduction 'SAINT (Bruker, 2004) and XPREP (Bruker, 2004)'
_computing_molecular_graphics 'ORTEP-3 (Farrugia, 1997)'
_computing_publication_material 'PLATON (Spek, 2003)'
_computing_structure_refinement 'SHELXL97 (Sheldrick, 2008)'
_computing_structure_solution 'SHELXS97 (Sheldrick, 2008)'
_diffrn_ambient_temperature 293(2)
_diffrn_measured_fraction_theta_full 0.989
_diffrn_measured_fraction_theta_max 0.989
_diffrn_measurement_device_type 'Bruker Kappa APEXII'
_diffrn_measurement_method \w
_diffrn_radiation_monochromator graphite
_diffrn_radiation_source 'fine-focus sealed tube'
_diffrn_radiation_type MoK\a
_diffrn_radiation_wavelength 0.71073
_diffrn_reflns_av_R_equivalents 0.0240
_diffrn_reflns_av_sigmaI/netI 0.0285
_diffrn_reflns_limit_h_max 11
_diffrn_reflns_limit_h_min -12
_diffrn_reflns_limit_k_max 17
_diffrn_reflns_limit_k_min -17
_diffrn_reflns_limit_l_max 18
_diffrn_reflns_limit_l_min -18
_diffrn_reflns_number 30483
_diffrn_reflns_theta_full 31.31
_diffrn_reflns_theta_max 31.31
_diffrn_reflns_theta_min 1.71
_diffrn_standards_decay_% 0
_diffrn_standards_interval_count 0
_diffrn_standards_interval_time 0
_diffrn_standards_number 0
_exptl_absorpt_coefficient_mu 0.079
_exptl_absorpt_correction_T_max 0.9874
_exptl_absorpt_correction_T_min 0.9766
_exptl_absorpt_correction_type multi-scan
_exptl_absorpt_process_details '(Blessing, 1995)'
_exptl_crystal_colour yellow
_exptl_crystal_density_diffrn 1.261
_exptl_crystal_density_method 'not measured'
_exptl_crystal_description Prism
_exptl_crystal_F_000 460
_exptl_crystal_size_max 0.30
_exptl_crystal_size_mid 0.20
_exptl_crystal_size_min 0.16
_refine_diff_density_max 0.432
_refine_diff_density_min -0.226
_refine_ls_extinction_method none
_refine_ls_goodness_of_fit_ref 1.036
_refine_ls_hydrogen_treatment constr
_refine_ls_matrix_type full
_refine_ls_number_parameters 308
_refine_ls_number_reflns 7422
_refine_ls_number_restraints 0
_refine_ls_restrained_S_all 1.036
_refine_ls_R_factor_all 0.0945
_refine_ls_R_factor_gt 0.0577
_refine_ls_shift/su_max 0.001
_refine_ls_shift/su_mean 0.000
_refine_ls_structure_factor_coef Fsqd
_refine_ls_weighting_details 'calc w=1/[\s^2^(Fo^2^)+(0.1054P)^2^+0.1777P] where P=(Fo^2^+2Fc^2^)/3'
_refine_ls_weighting_scheme calc
_refine_ls_wR_factor_gt 0.1659
_refine_ls_wR_factor_ref 0.1999
_reflns_number_gt 4682
_reflns_number_total 7422
_reflns_threshold_expression I>2\s(I)
_cod_data_source_file ci2643.cif
_cod_data_source_block I
_cod_database_code 2219288
_cod_database_fobs_code 2219288

loop_
_symmetry_equiv_pos_as_xyz
'x, y, z'
'-x, -y, -z'

loop_
_atom_site_type_symbol
_atom_site_label
_atom_site_fract_x
_atom_site_fract_y
_atom_site_fract_z
_atom_site_U_iso_or_equiv
_atom_site_adp_type
_atom_site_calc_flag
_atom_site_refinement_flags
_atom_site_occupancy
_atom_site_disorder_assembly
_atom_site_disorder_group
O O1 1.13350(16) 0.65165(11) 0.20138(10) 0.0592(3) Uani d . 1 A .
O O2 0.94660(16) 0.99242(9) 0.34629(9) 0.0487(3) Uani d . 1 . .
N N1 0.69132(15) 0.79708(12) 0.16496(10) 0.0446(3) Uani d . 1 A .
N N2 0.89750(18) 0.84222(11) 0.44618(10) 0.0450(3) Uani d . 1 A .
H H2 0.9240 0.8844 0.5119 0.054 Uiso calc R 1 . .
C C1 0.71391(18) 0.77545(15) 0.05236(11) 0.0428(3) Uani d . 1 A .
H H1 0.7437 0.8511 0.0259 0.051 Uiso calc R 1 . .
C C2 0.5380(2) 0.6955(2) -0.02380(15) 0.0623(5) Uani d . 1 . .
H H2A 0.4778 0.7412 -0.0695 0.075 Uiso calc PR 0.546(12) A 1
H H2B 0.5516 0.6330 -0.0733 0.075 Uiso calc PR 0.546(12) A 1
H H2C 0.5382 0.6148 -0.0391 0.075 Uiso d PR 0.454(12) A 2
H H2D 0.5062 0.7225 -0.0937 0.075 Uiso d PR 0.454(12) A 2
C C3 0.4432(6) 0.6455(5) 0.0502(4) 0.0542(13) Uani d P 0.546(12) A 1
H H3A 0.4600 0.5698 0.0630 0.065 Uiso calc PR 0.546(12) A 1
H H3B 0.3205 0.6329 0.0175 0.065 Uiso calc PR 0.546(12) A 1
C C3A 0.4171(6) 0.7056(11) 0.0445(4) 0.067(2) Uani d P 0.454(12) A 2
H H3C 0.3658 0.7674 0.0245 0.080 Uiso calc PR 0.454(12) A 2
H H3D 0.3248 0.6310 0.0294 0.080 Uiso calc PR 0.454(12) A 2
C C4 0.5126(2) 0.7336(2) 0.15888(16) 0.0635(5) Uani d . 1 . .
H H4A 0.4454 0.7882 0.1586 0.076 Uiso calc PR 0.546(12) A 1
H H4B 0.5095 0.6932 0.2224 0.076 Uiso calc PR 0.546(12) A 1
H H4C 0.4673 0.7826 0.2006 0.076 Uiso d PR 0.454(12) A 2
H H4D 0.5076 0.6622 0.1895 0.076 Uiso d PR 0.454(12) A 2
C C5 0.83562(17) 0.78291(12) 0.25117(11) 0.0367(3) Uani d . 1 . .
C C6 0.97540(17) 0.78955(12) 0.18877(10) 0.0342(3) Uani d . 1 A .
H H6 1.0284 0.8732 0.1863 0.041 Uiso calc R 1 . .
C C7 0.86634(17) 0.72579(13) 0.06945(10) 0.0364(3) Uani d . 1 . .
H H7 0.8232 0.6407 0.0705 0.044 Uiso calc R 1 A .
C C8 0.95589(18) 0.74035(13) -0.02018(11) 0.0372(3) Uani d . 1 A .
C C9 0.9407(2) 0.64170(14) -0.09576(12) 0.0463(4) Uani d . 1 . .
H H9 0.8788 0.5664 -0.0889 0.056 Uiso calc R 1 A .
C C10 1.0168(3) 0.65438(17) -0.18139(14) 0.0571(4) Uani d . 1 A .
H H10 1.0055 0.5875 -0.2315 0.069 Uiso calc R 1 . .
C C11 1.1081(2) 0.76386(18) -0.19285(14) 0.0575(4) Uani d . 1 . .
H H11 1.1596 0.7715 -0.2502 0.069 Uiso calc R 1 A .
C C12 1.1240(2) 0.86314(17) -0.11947(14) 0.0547(4) Uani d . 1 A .
H H12 1.1853 0.9381 -0.1275 0.066 Uiso calc R 1 . .
C C13 1.0487(2) 0.85126(14) -0.03375(12) 0.0459(3) Uani d . 1 . .
H H13 1.0603 0.9187 0.0158 0.055 Uiso calc R 1 A .
C C14 0.89955(18) 0.88773(13) 0.35190(11) 0.0381(3) Uani d . 1 A .
C C15 0.8470(2) 0.71800(14) 0.42408(12) 0.0434(3) Uani d . 1 . .
C C16 0.8408(3) 0.64255(18) 0.50050(15) 0.0600(5) Uani d . 1 A .
H H16 0.8717 0.6717 0.5772 0.072 Uiso calc R 1 . .
C C17 0.7871(3) 0.52212(19) 0.45907(19) 0.0714(6) Uani d . 1 . .
H H17 0.7817 0.4691 0.5089 0.086 Uiso calc R 1 A .
C C18 0.7413(3) 0.47874(17) 0.34547(18) 0.0669(5) Uani d . 1 A .
H H18 0.7037 0.3971 0.3193 0.080 Uiso calc R 1 . .
C C19 0.7512(2) 0.55614(15) 0.27045(15) 0.0539(4) Uani d . 1 . .
H H19 0.7221 0.5268 0.1939 0.065 Uiso calc R 1 A .
C C20 0.80430(19) 0.67704(13) 0.30936(12) 0.0410(3) Uani d . 1 A .
C C21 1.11658(18) 0.74122(14) 0.24512(12) 0.0415(3) Uani d . 1 . .
C C22 1.2274(2) 0.80951(16) 0.35781(13) 0.0486(4) Uani d . 1 A .
H H22 1.2204 0.8845 0.3803 0.058 Uiso calc R 1 . .
C C23 1.3353(2) 0.76867(17) 0.42759(14) 0.0516(4) Uani d . 1 . .
H H23 1.3521 0.6986 0.4000 0.062 Uiso calc R 1 A .
C C24 1.4307(2) 0.82413(18) 0.54447(14) 0.0542(4) Uani d . 1 A .
C C25 1.3864(3) 0.9102(2) 0.60403(15) 0.0654(5) Uani d . 1 . .
H H25 1.2971 0.9376 0.5676 0.078 Uiso calc R 1 A .
C C26 1.4737(3) 0.9552(2) 0.71647(17) 0.0810(7) Uani d . 1 A .
H H26 1.4418 1.0114 0.7561 0.097 Uiso calc R 1 . .
C C27 1.6073(3) 0.9165(3) 0.7691(2) 0.0931(9) Uani d . 1 . .
H H27 1.6677 0.9477 0.8445 0.112 Uiso calc R 1 A .
C C28 1.6530(3) 0.8331(3) 0.7128(3) 0.1039(10) Uani d . 1 A .
H H28 1.7444 0.8078 0.7497 0.125 Uiso calc R 1 . .
C C29 1.5644(3) 0.7853(3) 0.6008(2) 0.0830(7) Uani d . 1 . .
H H29 1.5949 0.7268 0.5632 0.100 Uiso calc R 1 A .

loop_
_atom_site_aniso_label
_atom_site_aniso_U_11
_atom_site_aniso_U_22
_atom_site_aniso_U_33
_atom_site_aniso_U_12
_atom_site_aniso_U_13
_atom_site_aniso_U_23
O1 0.0650(8) 0.0620(8) 0.0555(7) 0.0293(6) 0.0181(6) 0.0059(6)
O2 0.0677(7) 0.0387(6) 0.0321(5) 0.0100(5) 0.0121(5) -0.0012(4)
N1 0.0375(6) 0.0593(8) 0.0301(6) 0.0104(5) 0.0082(5) -0.0051(5)
N2 0.0613(8) 0.0429(7) 0.0250(5) 0.0086(6) 0.0145(5) -0.0029(5)
C1 0.0404(7) 0.0532(9) 0.0283(7) 0.0103(6) 0.0067(5) -0.0011(6)
C2 0.0431(8) 0.0851(14) 0.0402(9) 0.0100(8) -0.0006(7) -0.0092(9)
C3 0.0394(18) 0.051(2) 0.055(2) 0.0010(15) 0.0039(14) -0.0054(17)
C3A 0.039(2) 0.102(6) 0.050(2) 0.018(2) 0.0014(16) 0.011(3)
C4 0.0388(8) 0.0880(14) 0.0545(10) 0.0097(8) 0.0153(7) -0.0037(9)
C5 0.0395(6) 0.0390(7) 0.0254(6) 0.0050(5) 0.0105(5) -0.0041(5)
C6 0.0375(6) 0.0365(7) 0.0237(6) 0.0056(5) 0.0092(5) -0.0005(5)
C7 0.0411(6) 0.0379(7) 0.0237(6) 0.0049(5) 0.0091(5) -0.0015(5)
C8 0.0425(7) 0.0419(8) 0.0240(6) 0.0110(6) 0.0090(5) 0.0009(5)
C9 0.0608(9) 0.0423(8) 0.0345(7) 0.0121(7) 0.0185(7) 0.0004(6)
C10 0.0781(12) 0.0610(11) 0.0378(8) 0.0248(9) 0.0267(8) -0.0002(7)
C11 0.0687(11) 0.0753(12) 0.0351(8) 0.0228(9) 0.0258(8) 0.0106(8)
C12 0.0635(10) 0.0562(10) 0.0428(9) 0.0092(8) 0.0215(8) 0.0129(7)
C13 0.0559(8) 0.0451(8) 0.0334(7) 0.0109(7) 0.0154(6) 0.0009(6)
C14 0.0426(7) 0.0405(8) 0.0265(6) 0.0086(6) 0.0100(5) -0.0028(5)
C15 0.0510(8) 0.0436(8) 0.0335(7) 0.0086(6) 0.0175(6) 0.0022(6)
C16 0.0809(12) 0.0603(11) 0.0423(9) 0.0185(9) 0.0265(9) 0.0127(8)
C17 0.1015(16) 0.0559(12) 0.0669(13) 0.0207(11) 0.0407(12) 0.0247(10)
C18 0.0915(14) 0.0417(10) 0.0708(13) 0.0098(9) 0.0420(11) 0.0086(9)
C19 0.0658(10) 0.0420(9) 0.0478(9) 0.0030(7) 0.0252(8) -0.0028(7)
C20 0.0454(7) 0.0407(8) 0.0329(7) 0.0050(6) 0.0166(6) -0.0009(6)
C21 0.0410(7) 0.0495(9) 0.0340(7) 0.0113(6) 0.0142(6) 0.0075(6)
C22 0.0454(8) 0.0581(10) 0.0400(8) 0.0157(7) 0.0098(6) 0.0084(7)
C23 0.0487(8) 0.0655(11) 0.0449(9) 0.0204(7) 0.0163(7) 0.0158(8)
C24 0.0418(8) 0.0762(12) 0.0399(8) 0.0111(7) 0.0089(6) 0.0195(8)
C25 0.0636(11) 0.0808(14) 0.0420(9) 0.0191(10) 0.0031(8) 0.0104(9)
C26 0.0912(16) 0.0830(16) 0.0447(11) 0.0016(12) 0.0090(10) 0.0056(10)
C27 0.0738(14) 0.113(2) 0.0494(12) -0.0149(14) -0.0117(11) 0.0253(13)
C28 0.0616(13) 0.159(3) 0.0767(17) 0.0308(16) -0.0095(12) 0.0473(19)
C29 0.0599(11) 0.121(2) 0.0753(15) 0.0402(12) 0.0142(11) 0.0323(14)

loop_
_atom_type_symbol
_atom_type_description
_atom_type_scat_dispersion_real
_atom_type_scat_dispersion_imag
_atom_type_scat_source
C C 0.0033 0.0016 'International Tables Vol C Tables 4.2.6.8 and 6.1.1.4'
H H 0.0000 0.0000 'International Tables Vol C Tables 4.2.6.8 and 6.1.1.4'
N N 0.0061 0.0033 'International Tables Vol C Tables 4.2.6.8 and 6.1.1.4'
O O 0.0106 0.0060 'International Tables Vol C Tables 4.2.6.8 and 6.1.1.4'

loop_
_geom_angle_atom_site_label_1
_geom_angle_atom_site_label_2
_geom_angle_atom_site_label_3
_geom_angle
C5 N1 C4 120.21(14)
C5 N1 C1 110.50(11)
C4 N1 C1 109.02(12)
C14 N2 C15 111.72(11)
C14 N2 H2 124.1
C15 N2 H2 124.1
N1 C1 C2 105.41(12)
N1 C1 C7 105.36(11)
C2 C1 C7 117.71(14)
N1 C1 H1 109.3
C2 C1 H1 109.3
C7 C1 H1 109.3
C3 C2 C1 106.1(2)
C3A C2 C1 103.4(3)
C3 C2 H2A 110.5
C3A C2 H2A 82.8
C1 C2 H2A 110.5
C3 C2 H2B 110.5
C3A C2 H2B 136.6
C1 C2 H2B 110.5
H2A C2 H2B 108.7
C3 C2 H2C 80.9
C3A C2 H2C 110.8
C1 C2 H2C 111.0
H2A C2 H2C 131.3
C3 C2 H2D 133.8
C3A C2 H2D 111.3
C1 C2 H2D 111.2
H2B C2 H2D 80.9
H2C C2 H2D 109.1
C2 C3 C4 106.6(3)
C2 C3 H3A 110.4
C4 C3 H3A 110.4
C2 C3 H3B 110.4
C4 C3 H3B 110.4
H3A C3 H3B 108.6
C4 C3A C2 108.3(3)
C4 C3A H3C 110.0
C2 C3A H3C 110.0
C4 C3A H3D 110.0
C2 C3A H3D 110.0
H3C C3A H3D 108.4
C3A C4 N1 106.5(3)
N1 C4 C3 105.00(19)
C3A C4 H4A 80.9
N1 C4 H4A 110.7
C3 C4 H4A 110.7
C3A C4 H4B 134.2
N1 C4 H4B 110.7
C3 C4 H4B 110.7
H4A C4 H4B 108.8
C3A C4 H4C 110.6
N1 C4 H4C 110.6
C3 C4 H4C 135.9
H4B C4 H4C 80.1
C3A C4 H4D 110.2
N1 C4 H4D 110.3
C3 C4 H4D 81.4
H4A C4 H4D 131.8
H4C C4 H4D 108.7
N1 C5 C20 119.04(12)
N1 C5 C14 109.47(12)
C20 C5 C14 101.51(11)
N1 C5 C6 102.60(10)
C20 C5 C6 113.67(12)
C14 C5 C6 110.64(11)
C21 C6 C7 116.10(12)
C21 C6 C5 113.56(11)
C7 C6 C5 102.38(10)
C21 C6 H6 108.1
C7 C6 H6 108.1
C5 C6 H6 108.1
C8 C7 C6 116.26(11)
C8 C7 C1 114.40(12)
C6 C7 C1 101.23(10)
C8 C7 H7 108.2
C6 C7 H7 108.2
C1 C7 H7 108.2
C9 C8 C13 117.87(13)
C9 C8 C7 119.99(13)
C13 C8 C7 122.08(12)
C10 C9 C8 120.57(15)
C10 C9 H9 119.7
C8 C9 H9 119.7
C11 C10 C9 120.64(15)
C11 C10 H10 119.7
C9 C10 H10 119.7
C10 C11 C12 119.90(15)
C10 C11 H11 120.0
C12 C11 H11 120.0
C11 C12 C13 119.82(16)
C11 C12 H12 120.1
C13 C12 H12 120.1
C12 C13 C8 121.20(14)
C12 C13 H13 119.4
C8 C13 H13 119.4
O2 C14 N2 126.33(12)
O2 C14 C5 125.50(12)
N2 C14 C5 108.16(12)
C16 C15 C20 122.42(15)
C16 C15 N2 127.65(14)
C20 C15 N2 109.92(13)
C15 C16 C17 117.51(17)
C15 C16 H16 121.2
C17 C16 H16 121.2
C18 C17 C16 121.39(18)
C18 C17 H17 119.3
C16 C17 H17 119.3
C17 C18 C19 120.12(17)
C17 C18 H18 119.9
C19 C18 H18 119.9
C20 C19 C18 119.81(16)
C20 C19 H19 120.1
C18 C19 H19 120.1
C19 C20 C15 118.74(15)
C19 C20 C5 132.59(13)
C15 C20 C5 108.62(12)
O1 C21 C22 123.61(15)
O1 C21 C6 121.49(13)
C22 C21 C6 114.88(13)
C23 C22 C21 122.89(16)
C23 C22 H22 118.6
C21 C22 H22 118.6
C22 C23 C24 125.45(17)
C22 C23 H23 117.3
C24 C23 H23 117.3
C29 C24 C25 118.35(18)
C29 C24 C23 118.88(19)
C25 C24 C23 122.67(16)
C26 C25 C24 120.8(2)
C26 C25 H25 119.6
C24 C25 H25 119.6
C27 C26 C25 119.4(3)
C27 C26 H26 120.3
C25 C26 H26 120.3
C28 C27 C26 120.9(2)
C28 C27 H27 119.6
C26 C27 H27 119.6
C27 C28 C29 120.4(2)
C27 C28 H28 119.8
C29 C28 H28 119.8
C28 C29 C24 120.2(3)
C28 C29 H29 119.9
C24 C29 H29 119.9

loop_
_geom_bond_atom_site_label_1
_geom_bond_atom_site_label_2
_geom_bond_distance
O1 C21 1.2092(19)
O2 C14 1.2141(18)
N1 C5 1.4610(19)
N1 C4 1.467(2)
N1 C1 1.4772(18)
N2 C14 1.3477(19)
N2 C15 1.398(2)
N2 H2 0.86
C1 C2 1.525(2)
C1 C7 1.529(2)
C1 H1 0.98
C2 C3 1.443(5)
C2 C3A 1.511(6)
C2 H2A 0.97
C2 H2B 0.97
C2 H2C 0.96
C2 H2D 0.96
C3 C4 1.503(4)
C3 H3A 0.97
C3 H3B 0.97
C3A C4 1.402(5)
C3A H3C 0.97
C3A H3D 0.97
C4 H4A 0.97
C4 H4B 0.97
C4 H4C 0.96
C4 H4D 0.96
C5 C20 1.511(2)
C5 C14 1.5502(18)
C5 C6 1.5623(18)
C6 C21 1.502(2)
C6 C7 1.5268(18)
C6 H6 0.98
C7 C8 1.5044(18)
C7 H7 0.98
C8 C9 1.387(2)
C8 C13 1.389(2)
C9 C10 1.385(2)
C9 H9 0.93
C10 C11 1.362(3)
C10 H10 0.93
C11 C12 1.375(3)
C11 H11 0.93
C12 C13 1.381(2)
C12 H12 0.93
C13 H13 0.93
C15 C16 1.375(2)
C15 C20 1.387(2)
C16 C17 1.379(3)
C16 H16 0.93
C17 C18 1.377(3)
C17 H17 0.93
C18 C19 1.380(3)
C18 H18 0.93
C19 C20 1.379(2)
C19 H19 0.93
C21 C22 1.481(2)
C22 C23 1.318(2)
C22 H22 0.93
C23 C24 1.459(2)
C23 H23 0.93
C24 C29 1.383(3)
C24 C25 1.394(3)
C25 C26 1.380(3)
C25 H25 0.93
C26 C27 1.367(4)
C26 H26 0.93
C27 C28 1.356(4)
C27 H27 0.93
C28 C29 1.382(4)
C28 H28 0.93
C29 H29 0.93

loop_
_geom_hbond_atom_site_label_D
_geom_hbond_atom_site_label_H
_geom_hbond_atom_site_label_A
_geom_hbond_site_symmetry_A
_geom_hbond_distance_DH
_geom_hbond_distance_HA
_geom_hbond_distance_DA
_geom_hbond_angle_DHA
N2 H2 O2 2_776 0.86 2.02 2.854(2) 162
C28 H28 Cg1 1_454 0.93 2.89 3.815(3) 172

loop_
_geom_torsion_atom_site_label_1
_geom_torsion_atom_site_label_2
_geom_torsion_atom_site_label_3
_geom_torsion_atom_site_label_4
_geom_torsion
C5 N1 C1 C2 134.55(15)
C4 N1 C1 C2 0.4(2)
C5 N1 C1 C7 9.38(16)
C4 N1 C1 C7 -124.81(15)
N1 C1 C2 C3 -17.5(4)
C7 C1 C2 C3 99.5(3)
N1 C1 C2 C3A 15.1(5)
C7 C1 C2 C3A 132.1(5)
C3A C2 C3 C4 -61.7(4)
C1 C2 C3 C4 27.8(5)
C3 C2 C3A C4 72.5(5)
C1 C2 C3A C4 -26.5(8)
C2 C3A C4 N1 27.2(8)
C2 C3A C4 C3 -64.8(6)
C5 N1 C4 C3A -146.1(5)
C1 N1 C4 C3A -17.1(6)
C5 N1 C4 C3 -112.8(3)
C1 N1 C4 C3 16.2(4)
C2 C3 C4 C3A 69.8(6)
C2 C3 C4 N1 -27.4(5)
C4 N1 C5 C20 18.66(19)
C1 N1 C5 C20 -109.67(14)
C4 N1 C5 C14 -97.34(16)
C1 N1 C5 C14 134.34(12)
C4 N1 C5 C6 145.14(14)
C1 N1 C5 C6 16.82(15)
N1 C5 C6 C21 -162.45(12)
C20 C5 C6 C21 -32.59(16)
C14 C5 C6 C21 80.86(15)
N1 C5 C6 C7 -36.51(13)
C20 C5 C6 C7 93.36(13)
C14 C5 C6 C7 -153.20(12)
C21 C6 C7 C8 -69.38(16)
C5 C6 C7 C8 166.35(12)
C21 C6 C7 C1 166.04(12)
C5 C6 C7 C1 41.76(13)
N1 C1 C7 C8 -157.82(12)
C2 C1 C7 C8 85.07(17)
N1 C1 C7 C6 -31.99(14)
C2 C1 C7 C6 -149.10(14)
C6 C7 C8 C9 132.52(15)
C1 C7 C8 C9 -109.94(16)
C6 C7 C8 C13 -50.44(19)
C1 C7 C8 C13 67.09(18)
C13 C8 C9 C10 0.3(2)
C7 C8 C9 C10 177.46(15)
C8 C9 C10 C11 0.1(3)
C9 C10 C11 C12 -0.5(3)
C10 C11 C12 C13 0.6(3)
C11 C12 C13 C8 -0.3(3)
C9 C8 C13 C12 -0.2(2)
C7 C8 C13 C12 -177.30(14)
C15 N2 C14 O2 -175.92(15)
C15 N2 C14 C5 2.62(17)
N1 C5 C14 O2 -55.88(18)
C20 C5 C14 O2 177.44(14)
C6 C5 C14 O2 56.48(19)
N1 C5 C14 N2 125.56(13)
C20 C5 C14 N2 -1.11(15)
C6 C5 C14 N2 -122.08(13)
C14 N2 C15 C16 175.59(17)
C14 N2 C15 C20 -3.20(18)
C20 C15 C16 C17 -1.1(3)
N2 C15 C16 C17 -179.71(18)
C15 C16 C17 C18 0.0(3)
C16 C17 C18 C19 1.0(4)
C17 C18 C19 C20 -1.1(3)
C18 C19 C20 C15 0.1(3)
C18 C19 C20 C5 176.93(17)
C16 C15 C20 C19 1.0(2)
N2 C15 C20 C19 179.89(14)
C16 C15 C20 C5 -176.54(15)
N2 C15 C20 C5 2.32(17)
N1 C5 C20 C19 62.0(2)
C14 C5 C20 C19 -177.84(17)
C6 C5 C20 C19 -59.0(2)
N1 C5 C20 C15 -120.88(13)
C14 C5 C20 C15 -0.74(15)
C6 C5 C20 C15 118.07(13)
C7 C6 C21 O1 -5.4(2)
C5 C6 C21 O1 112.87(15)
C7 C6 C21 C22 176.22(12)
C5 C6 C21 C22 -65.48(16)
O1 C21 C22 C23 -11.3(3)
C6 C21 C22 C23 167.04(15)
C21 C22 C23 C24 -171.52(15)
C22 C23 C24 C29 -167.19(19)
C22 C23 C24 C25 16.6(3)
C29 C24 C25 C26 -0.2(3)
C23 C24 C25 C26 176.07(19)
C24 C25 C26 C27 1.4(3)
C25 C26 C27 C28 -1.2(4)
C26 C27 C28 C29 -0.2(4)
C27 C28 C29 C24 1.4(4)
C25 C24 C29 C28 -1.2(3)
C23 C24 C29 C28 -177.6(2)
